data_7242705
loop_
_publ_author_name
'Miao, Le-Ping'
'Qi, Qi'
'Han, Xiang-Bin'
'Zhang, Wen'

_publ_section_title
;
 DCM self-trapping by the host deformation in flexible host--guest
 molecules
;
_journal_issue 23
_journal_name_full CrystEngComm
_journal_page_first 4136
_journal_page_last 4142
_journal_paper_doi 10.1039/D1CE00301A
_journal_volume 23
_journal_year 2021
_chemical_formula_moiety 'C18 H15 N O2'
_chemical_formula_sum 'C18 H15 N O2'
_chemical_formula_weight 277.31
_space_group_crystal_system monoclinic
_space_group_IT_number 14
_space_group_name_Hall '-P 2ybc'
_space_group_name_H-M_alt 'P 1 21/c 1'
_atom_sites_solution_hydrogens geom
_atom_sites_solution_primary dual
_audit_block_doi 10.5517/ccdc.csd.cc26wtqn
_audit_creation_date 2019-11-19
_audit_creation_method
;
Olex2 1.2
(compiled 2018.05.29 svn.r3508 for OlexSys, GUI svn.r5506)
;
_audit_update_record
;
2020-12-26 deposited with the CCDC.	2021-04-23 downloaded from the CCDC.
;
_cell_angle_alpha 90
_cell_angle_beta 96.058(2)
_cell_angle_gamma 90
_cell_formula_units_Z 4
_cell_length_a 7.1190(3)
_cell_length_b 20.3309(11)
_cell_length_c 9.5266(4)
_cell_measurement_reflns_used 2424
_cell_measurement_temperature 170
_cell_measurement_theta_max 24.388
_cell_measurement_theta_min 2.372
_cell_volume 1371.14(11)
_computing_cell_refinement 'SAINT V8.38A (?, 2016)'
_computing_data_reduction 'SAINT V8.38A (?, 2016)'
_computing_molecular_graphics 'Olex2 (Dolomanov et al., 2009)'
_computing_publication_material 'Olex2 (Dolomanov et al., 2009)'
_computing_structure_refinement 'ShelXL (Sheldrick, 2015)'
_computing_structure_solution 'ShelXT (Sheldrick, 2015)'
_diffrn_ambient_temperature 170.0
_diffrn_measured_fraction_theta_full 1.000
_diffrn_measured_fraction_theta_max 0.999
_diffrn_measurement_device_type 'D8 VENTURE '
_diffrn_radiation_type MoK\a
_diffrn_radiation_wavelength 0.71073
_diffrn_reflns_av_R_equivalents 0.0839
_diffrn_reflns_av_unetI/netI 0.0624
_diffrn_reflns_Laue_measured_fraction_full 1.000
_diffrn_reflns_Laue_measured_fraction_max 0.999
_diffrn_reflns_limit_h_max 8
_diffrn_reflns_limit_h_min -8
_diffrn_reflns_limit_k_max 25
_diffrn_reflns_limit_k_min -25
_diffrn_reflns_limit_l_max 11
_diffrn_reflns_limit_l_min -11
_diffrn_reflns_number 15496
_diffrn_reflns_point_group_measured_fraction_full 1.000
_diffrn_reflns_point_group_measured_fraction_max 0.999
_diffrn_reflns_theta_full 25.242
_diffrn_reflns_theta_max 26.393
_diffrn_reflns_theta_min 2.372
_exptl_absorpt_coefficient_mu 0.088
_exptl_absorpt_correction_T_max 0.7454
_exptl_absorpt_correction_T_min 0.7049
_exptl_absorpt_correction_type multi-scan
_exptl_absorpt_process_details
'SADABS-2016/2 (Bruker,2016/2) was used for absorption correction. wR2(int) was 0.0661 before and 0.0570 after correction. The Ratio of minimum to maximum transmission is 0.9457. The \l/2 correction factor is Not present.'
_exptl_crystal_colour colourless
_exptl_crystal_colour_primary colourless
_exptl_crystal_density_diffrn 1.343
_exptl_crystal_description plate
_exptl_crystal_F_000 584
_exptl_crystal_size_max 0.08
_exptl_crystal_size_mid 0.05
_exptl_crystal_size_min 0.02
_refine_diff_density_max 0.211
_refine_diff_density_min -0.283
_refine_diff_density_rms 0.051
_refine_ls_extinction_method none
_refine_ls_goodness_of_fit_ref 1.034
_refine_ls_hydrogen_treatment constr
_refine_ls_matrix_type full
_refine_ls_number_parameters 192
_refine_ls_number_reflns 2798
_refine_ls_number_restraints 0
_refine_ls_restrained_S_all 1.034
_refine_ls_R_factor_all 0.1189
_refine_ls_R_factor_gt 0.0584
_refine_ls_shift/su_max 0.001
_refine_ls_shift/su_mean 0.000
_refine_ls_structure_factor_coef Fsqd
_refine_ls_weighting_details 'w=1/[\s^2^(Fo^2^)+(0.0661P)^2^+0.6607P] where P=(Fo^2^+2Fc^2^)/3'
_refine_ls_weighting_scheme calc
_refine_ls_wR_factor_gt 0.1311
_refine_ls_wR_factor_ref 0.1651
_reflns_Friedel_coverage 0.000
_reflns_number_gt 1656
_reflns_number_total 2798
_reflns_threshold_expression 'I > 2\s(I)'
_cod_data_source_file d1ce00301a2.cif
_cod_data_source_block 220191163_0m
_cod_depositor_comments 'Adding full bibliography for 7242699--7242712.cif.'
_cod_database_code 7242705
_shelx_shelxl_version_number 2018/3
_shelx_space_group_comment
;
The symmetry employed for this shelxl refinement is uniquely defined
by the following loop, which should always be used as a source of
symmetry information in preference to the above space-group names.
They are only intended as comments.
;
_shelx_estimated_absorpt_t_max 0.998
_shelx_estimated_absorpt_t_min 0.993
_olex2_refinement_description
;
1. Fixed Uiso
 At 1.2 times of:
  All C(H) groups
 At 1.5 times of:
  All C(H,H,H) groups
2.a Aromatic/amide H refined with riding coordinates:
 C14(H14), C7(H7), C4(H4), C5(H5), C6(H6), C15(H15), C18(H18), C16(H16),
 C17(H17)
2.b Idealised Me refined as rotating group:
 C11(H11A,H11B,H11C), C2(H2A,H2B,H2C)
;
_olex2_submission_special_instructions 'No special instructions were received'

loop_
_space_group_symop_operation_xyz
'x, y, z'
'-x, y+1/2, -z+1/2'
'-x, -y, -z'
'x, -y-1/2, z-1/2'

loop_
_atom_site_label
_atom_site_type_symbol
_atom_site_fract_x
_atom_site_fract_y
_atom_site_fract_z
_atom_site_U_iso_or_equiv
_atom_site_adp_type
_atom_site_occupancy
_atom_site_site_symmetry_order
_atom_site_calc_flag
_atom_site_refinement_flags_posn
_atom_site_refinement_flags_adp
_atom_site_refinement_flags_occupancy
_atom_site_disorder_assembly
_atom_site_disorder_group
O1 O 0.8969(3) 0.30837(9) 0.2753(2) 0.0442(5) Uani 1 1 d . . . . .
O2 O 0.9189(3) 0.40441(10) 0.0099(2) 0.0470(6) Uani 1 1 d . . . . .
N1 N 0.8439(3) 0.36507(11) 0.3263(2) 0.0342(6) Uani 1 1 d . . . . .
C10 C 0.7872(4) 0.41261(13) 0.2270(3) 0.0309(6) Uani 1 1 d . . . . .
C9 C 0.7400(3) 0.47422(13) 0.2633(3) 0.0312(6) Uani 1 1 d . . . . .
C8 C 0.7474(3) 0.49038(13) 0.4106(3) 0.0317(6) Uani 1 1 d . . . . .
C3 C 0.8021(3) 0.44058(13) 0.5111(3) 0.0323(6) Uani 1 1 d . . . . .
C14 C 0.4547(4) 0.34901(13) 0.0743(3) 0.0344(6) Uani 1 1 d . . . . .
H14 H 0.443524 0.372553 0.159124 0.041 Uiso 1 1 calc R . . . .
C13 C 0.6260(4) 0.34928(12) 0.0151(3) 0.0336(6) Uani 1 1 d . . . . .
C12 C 0.7891(4) 0.38869(13) 0.0773(3) 0.0332(6) Uani 1 1 d . . . . .
C1 C 0.8509(4) 0.37688(13) 0.4653(3) 0.0348(7) Uani 1 1 d . . . . .
C7 C 0.7054(4) 0.55371(14) 0.4583(3) 0.0393(7) Uani 1 1 d . . . . .
H7 H 0.665360 0.586995 0.391762 0.047 Uiso 1 1 calc R . . . .
C4 C 0.8122(4) 0.45632(15) 0.6561(3) 0.0393(7) Uani 1 1 d . . . . .
H4 H 0.845104 0.423206 0.724667 0.047 Uiso 1 1 calc R . . . .
C5 C 0.7749(4) 0.51921(16) 0.6989(3) 0.0450(8) Uani 1 1 d . . . . .
H5 H 0.785333 0.529585 0.796661 0.054 Uiso 1 1 calc R . . . .
C11 C 0.6871(4) 0.52536(14) 0.1525(3) 0.0416(7) Uani 1 1 d . . . . .
H11A H 0.783283 0.560027 0.158787 0.062 Uiso 1 1 calc GR . . . .
H11B H 0.564445 0.544473 0.167461 0.062 Uiso 1 1 calc GR . . . .
H11C H 0.679124 0.504952 0.058847 0.062 Uiso 1 1 calc GR . . . .
C6 C 0.7218(4) 0.56769(15) 0.5991(3) 0.0448(8) Uani 1 1 d . . . . .
H6 H 0.696603 0.611005 0.629466 0.054 Uiso 1 1 calc R . . . .
C15 C 0.3012(4) 0.31476(14) 0.0102(3) 0.0438(7) Uani 1 1 d . . . . .
H15 H 0.185143 0.314607 0.051108 0.053 Uiso 1 1 calc R . . . .
C18 C 0.6403(5) 0.31444(15) -0.1086(3) 0.0474(8) Uani 1 1 d . . . . .
H18 H 0.756184 0.314154 -0.149675 0.057 Uiso 1 1 calc R . . . .
C2 C 0.9229(5) 0.32180(15) 0.5602(3) 0.0491(8) Uani 1 1 d . . . . .
H2A H 0.819015 0.291563 0.573514 0.074 Uiso 1 1 calc GR . . . .
H2B H 0.974401 0.339645 0.651775 0.074 Uiso 1 1 calc GR . . . .
H2C H 1.022300 0.298089 0.517396 0.074 Uiso 1 1 calc GR . . . .
C16 C 0.3173(5) 0.28069(15) -0.1137(3) 0.0527(9) Uani 1 1 d . . . . .
H16 H 0.211670 0.257566 -0.158682 0.063 Uiso 1 1 calc R . . . .
C17 C 0.4873(5) 0.28030(16) -0.1720(4) 0.0592(9) Uani 1 1 d . . . . .
H17 H 0.498511 0.256318 -0.256293 0.071 Uiso 1 1 calc R . . . .

loop_
_atom_site_aniso_label
_atom_site_aniso_U_11
_atom_site_aniso_U_22
_atom_site_aniso_U_33
_atom_site_aniso_U_23
_atom_site_aniso_U_13
_atom_site_aniso_U_12
O1 0.0510(13) 0.0356(11) 0.0457(12) -0.0024(9) 0.0030(10) 0.0080(9)
O2 0.0427(12) 0.0600(14) 0.0401(11) -0.0014(10) 0.0122(9) -0.0038(10)
N1 0.0344(13) 0.0343(13) 0.0339(13) 0.0007(11) 0.0027(10) 0.0003(10)
C10 0.0277(14) 0.0346(15) 0.0293(14) -0.0004(12) -0.0014(11) -0.0017(11)
C9 0.0256(14) 0.0362(15) 0.0316(14) 0.0038(12) 0.0012(11) -0.0046(11)
C8 0.0245(14) 0.0377(15) 0.0330(15) -0.0032(12) 0.0039(11) -0.0050(11)
C3 0.0253(14) 0.0426(16) 0.0290(14) -0.0026(12) 0.0033(11) -0.0042(12)
C14 0.0379(16) 0.0316(15) 0.0333(14) -0.0013(12) 0.0016(12) 0.0043(12)
C13 0.0410(16) 0.0303(14) 0.0289(14) 0.0020(11) 0.0001(12) 0.0044(12)
C12 0.0312(15) 0.0345(15) 0.0340(15) 0.0011(12) 0.0037(12) 0.0063(12)
C1 0.0318(15) 0.0437(17) 0.0289(15) 0.0032(13) 0.0034(11) -0.0011(12)
C7 0.0345(16) 0.0413(17) 0.0432(17) -0.0037(14) 0.0089(13) -0.0032(13)
C4 0.0303(15) 0.0559(19) 0.0316(16) 0.0003(14) 0.0026(12) -0.0043(13)
C5 0.0360(17) 0.065(2) 0.0351(16) -0.0134(16) 0.0071(13) -0.0095(15)
C11 0.0434(17) 0.0429(17) 0.0378(16) 0.0038(13) 0.0001(13) 0.0025(13)
C6 0.0367(17) 0.0468(18) 0.054(2) -0.0131(16) 0.0164(14) -0.0062(14)
C15 0.0373(17) 0.0378(16) 0.0539(19) 0.0058(15) -0.0066(14) -0.0017(13)
C18 0.056(2) 0.0482(18) 0.0383(17) -0.0088(15) 0.0088(14) -0.0009(15)
C2 0.062(2) 0.0481(18) 0.0366(17) 0.0055(14) 0.0037(15) 0.0092(16)
C16 0.058(2) 0.0439(18) 0.052(2) -0.0014(16) -0.0166(16) -0.0114(16)
C17 0.077(3) 0.054(2) 0.0455(19) -0.0185(16) 0.0014(18) -0.0123(18)

loop_
_atom_type_symbol
_atom_type_description
_atom_type_scat_dispersion_real
_atom_type_scat_dispersion_imag
_atom_type_scat_source
C C 0.0033 0.0016 'International Tables Vol C Tables 4.2.6.8 and 6.1.1.4'
H H 0.0000 0.0000 'International Tables Vol C Tables 4.2.6.8 and 6.1.1.4'
N N 0.0061 0.0033 'International Tables Vol C Tables 4.2.6.8 and 6.1.1.4'
O O 0.0106 0.0060 'International Tables Vol C Tables 4.2.6.8 and 6.1.1.4'

loop_
_geom_angle_atom_site_label_1
_geom_angle_atom_site_label_2
_geom_angle_atom_site_label_3
_geom_angle
_geom_angle_site_symmetry_1
_geom_angle_site_symmetry_3
_geom_angle_publ_flag
O1 N1 C10 115.6(2) . . ?
O1 N1 C1 122.5(2) . . ?
C1 N1 C10 121.9(2) . . ?
N1 C10 C12 113.0(2) . . ?
C9 C10 N1 122.3(2) . . ?
C9 C10 C12 124.7(2) . . ?
C10 C9 C8 118.5(2) . . ?
C10 C9 C11 120.8(2) . . ?
C8 C9 C11 120.6(2) . . ?
C3 C8 C9 118.3(2) . . ?
C7 C8 C9 122.5(2) . . ?
C7 C8 C3 119.2(2) . . ?
C8 C3 C1 120.1(2) . . ?
C4 C3 C8 118.7(3) . . ?
C4 C3 C1 121.2(3) . . ?
C13 C14 H14 119.8 . . ?
C15 C14 H14 119.8 . . ?
C15 C14 C13 120.5(3) . . ?
C14 C13 C12 121.4(2) . . ?
C18 C13 C14 119.1(3) . . ?
C18 C13 C12 119.4(3) . . ?
O2 C12 C10 119.7(2) . . ?
O2 C12 C13 122.3(2) . . ?
C13 C12 C10 117.9(2) . . ?
N1 C1 C3 118.8(2) . . ?
N1 C1 C2 115.9(2) . . ?
C3 C1 C2 125.2(2) . . ?
C8 C7 H7 119.7 . . ?
C6 C7 C8 120.6(3) . . ?
C6 C7 H7 119.7 . . ?
C3 C4 H4 119.7 . . ?
C5 C4 C3 120.6(3) . . ?
C5 C4 H4 119.7 . . ?
C4 C5 H5 120.0 . . ?
C4 C5 C6 120.1(3) . . ?
C6 C5 H5 120.0 . . ?
C9 C11 H11A 109.5 . . ?
C9 C11 H11B 109.5 . . ?
C9 C11 H11C 109.5 . . ?
H11A C11 H11B 109.5 . . ?
H11A C11 H11C 109.5 . . ?
H11B C11 H11C 109.5 . . ?
C7 C6 C5 120.8(3) . . ?
C7 C6 H6 119.6 . . ?
C5 C6 H6 119.6 . . ?
C14 C15 H15 120.1 . . ?
C14 C15 C16 119.7(3) . . ?
C16 C15 H15 120.1 . . ?
C13 C18 H18 119.8 . . ?
C17 C18 C13 120.3(3) . . ?
C17 C18 H18 119.8 . . ?
C1 C2 H2A 109.5 . . ?
C1 C2 H2B 109.5 . . ?
C1 C2 H2C 109.5 . . ?
H2A C2 H2B 109.5 . . ?
H2A C2 H2C 109.5 . . ?
H2B C2 H2C 109.5 . . ?
C15 C16 H16 120.0 . . ?
C15 C16 C17 120.0(3) . . ?
C17 C16 H16 120.0 . . ?
C18 C17 C16 120.4(3) . . ?
C18 C17 H17 119.8 . . ?
C16 C17 H17 119.8 . . ?

loop_
_geom_bond_atom_site_label_1
_geom_bond_atom_site_label_2
_geom_bond_distance
_geom_bond_site_symmetry_2
_geom_bond_publ_flag
O1 N1 1.321(3) . ?
O2 C12 1.222(3) . ?
N1 C10 1.383(3) . ?
N1 C1 1.341(3) . ?
C10 C9 1.351(4) . ?
C10 C12 1.508(4) . ?
C9 C8 1.437(4) . ?
C9 C11 1.501(4) . ?
C8 C3 1.419(4) . ?
C8 C7 1.408(4) . ?
C3 C1 1.421(4) . ?
C3 C4 1.413(4) . ?
C14 H14 0.9500 . ?
C14 C13 1.397(4) . ?
C14 C15 1.382(4) . ?
C13 C12 1.482(4) . ?
C13 C18 1.388(4) . ?
C1 C2 1.495(4) . ?
C7 H7 0.9500 . ?
C7 C6 1.364(4) . ?
C4 H4 0.9500 . ?
C4 C5 1.377(4) . ?
C5 H5 0.9500 . ?
C5 C6 1.394(4) . ?
C11 H11A 0.9800 . ?
C11 H11B 0.9800 . ?
C11 H11C 0.9800 . ?
C6 H6 0.9500 . ?
C15 H15 0.9500 . ?
C15 C16 1.384(4) . ?
C18 H18 0.9500 . ?
C18 C17 1.376(4) . ?
C2 H2A 0.9800 . ?
C2 H2B 0.9800 . ?
C2 H2C 0.9800 . ?
C16 H16 0.9500 . ?
C16 C17 1.384(5) . ?
C17 H17 0.9500 . ?
